data_1561674
loop_
_publ_author_name
'Childs, Amanda B.'
'Baranets, Sviatoslav'
'Bobev, Svilen'

_publ_section_title
;
 Five new ternary indium-arsenides discovered. Synthesis and structural
 characterization of the Zintl phases Sr3In2As4, Ba3In2As4, Eu3In2As4,
 Sr5In2As6 and Eu5In2As6
;
_journal_name_full 'Journal of Solid State Chemistry'
_journal_page_first 120889
_journal_paper_doi 10.1016/j.jssc.2019.07.050
_journal_volume 278
_journal_year 2019
_chemical_formula_sum 'As4 Eu3 In2'
_chemical_formula_weight 985.20
_space_group_crystal_system orthorhombic
_space_group_IT_number 58
_space_group_name_Hall '-P 2 2n'
_space_group_name_H-M_alt 'P n n m'
_atom_sites_solution_hydrogens .
_atom_sites_solution_primary dual
_cell_angle_alpha 90
_cell_angle_beta 90
_cell_angle_gamma 90
_cell_formula_units_Z 2
_cell_length_a 6.8262(7)
_cell_length_b 16.5130(17)
_cell_length_c 4.4132(5)
_cell_measurement_reflns_used 1655
_cell_measurement_temperature 200(2)
_cell_measurement_theta_max 30.72
_cell_measurement_theta_min 4.76
_cell_volume 497.46(9)
_computing_cell_refinement 'SAINT V8.38A (Bruker, 2016)'
_computing_data_collection 'Bruker APEX-II'
_computing_data_reduction 'SAINT V8.38A (Bruker, 2016)'
_computing_molecular_graphics 'Olex2 (Dolomanov et al., 2009)'
_computing_publication_material 'Olex2 (Dolomanov et al., 2009)'
_computing_structure_refinement 'ShelXL (Sheldrick, 2015)'
_computing_structure_solution 'ShelXT (Sheldrick, 2015)'
_diffrn_ambient_temperature 200.0
_diffrn_measured_fraction_theta_full 1.000
_diffrn_measured_fraction_theta_max 1.000
_diffrn_measurement_device_type 'Bruker APEX-II CCD'
_diffrn_measurement_method '\f and \w scans'
_diffrn_radiation_type MoK\a
_diffrn_radiation_wavelength 0.71073
_diffrn_reflns_av_R_equivalents 0.0374
_diffrn_reflns_av_unetI/netI 0.0283
_diffrn_reflns_Laue_measured_fraction_full 1.000
_diffrn_reflns_Laue_measured_fraction_max 1.000
_diffrn_reflns_limit_h_max 9
_diffrn_reflns_limit_h_min -9
_diffrn_reflns_limit_k_max 21
_diffrn_reflns_limit_k_min -23
_diffrn_reflns_limit_l_max 5
_diffrn_reflns_limit_l_min -6
_diffrn_reflns_number 4487
_diffrn_reflns_point_group_measured_fraction_full 1.000
_diffrn_reflns_point_group_measured_fraction_max 1.000
_diffrn_reflns_theta_full 25.242
_diffrn_reflns_theta_max 30.718
_diffrn_reflns_theta_min 2.467
_diffrn_standards_number 0
_exptl_absorpt_coefficient_mu 36.320
_exptl_absorpt_correction_T_max 0.2657
_exptl_absorpt_correction_T_min 0.1387
_exptl_absorpt_correction_type multi-scan
_exptl_absorpt_process_details
'SADABS-2016/2 (Bruker,2016/2) was used for absorption correction. wR2(int) was 0.1297 before and 0.0495 after correction. The Ratio of minimum to maximum transmission is 0.5220. The \l/2 correction factor is Not present.'
_exptl_crystal_colour grey
_exptl_crystal_density_diffrn 6.577
_exptl_crystal_description block
_exptl_crystal_F_000 838
_exptl_crystal_size_max 0.076
_exptl_crystal_size_mid 0.065
_exptl_crystal_size_min 0.043
_refine_diff_density_max 1.427
_refine_diff_density_min -1.309
_refine_diff_density_rms 0.286
_refine_ls_extinction_coef 0.0063(2)
_refine_ls_extinction_expression Fc^*^=kFc[1+0.001xFc^2^\l^3^/sin(2\q)]^-1/4^
_refine_ls_extinction_method 'SHELXL-2018/3 (Sheldrick 2018)'
_refine_ls_goodness_of_fit_ref 1.072
_refine_ls_hydrogen_treatment undef
_refine_ls_matrix_type full
_refine_ls_number_parameters 30
_refine_ls_number_reflns 866
_refine_ls_number_restraints 0
_refine_ls_restrained_S_all 1.072
_refine_ls_R_factor_all 0.0240
_refine_ls_R_factor_gt 0.0206
_refine_ls_shift/su_max 0.001
_refine_ls_shift/su_mean 0.000
_refine_ls_structure_factor_coef Fsqd
_refine_ls_weighting_details 'w=1/[\s^2^(Fo^2^)+(0.0172P)^2^] where P=(Fo^2^+2Fc^2^)/3'
_refine_ls_weighting_scheme calc
_refine_ls_wR_factor_gt 0.0418
_refine_ls_wR_factor_ref 0.0426
_reflns_Friedel_coverage 0.000
_reflns_Friedel_fraction_full .
_reflns_Friedel_fraction_max .
_reflns_number_gt 781
_reflns_number_total 866
_reflns_threshold_expression 'I > 2\s(I)'
_cod_data_source_file yjssc_20889_Eu3In2As4_mmc3.cif
_cod_data_source_block Eu3In2As4
_cod_database_code 1561674
_shelx_space_group_comment
;
The symmetry employed for this shelxl refinement is uniquely defined
by the following loop, which should always be used as a source of
symmetry information in preference to the above space-group names.
They are only intended as comments.
;
_shelx_estimated_absorpt_t_max 0.304
_shelx_estimated_absorpt_t_min 0.169
_olex2_refinement_description
;
;

loop_
_space_group_symop_operation_xyz
'x, y, z'
'-x, -y, z'
'-x+1/2, y+1/2, -z+1/2'
'x+1/2, -y+1/2, -z+1/2'
'-x, -y, -z'
'x, y, -z'
'x-1/2, -y-1/2, z-1/2'
'-x-1/2, y-1/2, z-1/2'

loop_
_atom_site_label
_atom_site_type_symbol
_atom_site_fract_x
_atom_site_fract_y
_atom_site_fract_z
_atom_site_U_iso_or_equiv
_atom_site_adp_type
_atom_site_occupancy
_atom_site_site_symmetry_order
_atom_site_calc_flag
_atom_site_refinement_flags_posn
_atom_site_refinement_flags_adp
_atom_site_refinement_flags_occupancy
_atom_site_disorder_assembly
_atom_site_disorder_group
Eu2 Eu 0.000000 0.000000 0.000000 0.00854(11) Uani 1 4 d S T P . .
Eu1 Eu 0.70776(5) 0.19827(2) 0.000000 0.00987(10) Uani 1 2 d S T P . .
In In 0.13988(6) 0.58644(3) 0.000000 0.00837(11) Uani 1 2 d S T P . .
As2 As 0.24593(9) 0.43022(4) 0.000000 0.00784(14) Uani 1 2 d S T P . .
As1 As 0.23311(10) 0.16852(4) 0.000000 0.00838(14) Uani 1 2 d S T P . .

loop_
_atom_site_aniso_label
_atom_site_aniso_U_11
_atom_site_aniso_U_22
_atom_site_aniso_U_33
_atom_site_aniso_U_23
_atom_site_aniso_U_13
_atom_site_aniso_U_12
Eu2 0.0092(2) 0.0095(2) 0.0070(2) 0.000 0.000 0.00090(16)
Eu1 0.01428(18) 0.00796(17) 0.00737(15) 0.000 0.000 -0.00073(12)
In 0.0098(2) 0.0075(2) 0.0079(2) 0.000 0.000 0.00021(16)
As2 0.0094(3) 0.0075(3) 0.0066(3) 0.000 0.000 -0.0005(2)
As1 0.0121(3) 0.0073(3) 0.0057(3) 0.000 0.000 0.0009(2)

loop_
_atom_type_symbol
_atom_type_description
_atom_type_scat_dispersion_real
_atom_type_scat_dispersion_imag
_atom_type_scat_source
As As 0.0499 2.0058 'International Tables Vol C Tables 4.2.6.8 and 6.1.1.4'
Eu Eu -0.1578 3.6682 'International Tables Vol C Tables 4.2.6.8 and 6.1.1.4'
In In -0.7276 1.3100 'International Tables Vol C Tables 4.2.6.8 and 6.1.1.4'

loop_
_geom_angle_atom_site_label_1
_geom_angle_atom_site_label_2
_geom_angle_atom_site_label_3
_geom_angle
_geom_angle_site_symmetry_1
_geom_angle_site_symmetry_3
Eu1 Eu2 Eu1 180.0 5_655 1_455
In Eu2 Eu1 89.042(10) 7_565 1_455
In Eu2 Eu1 89.042(10) 3_544 5_655
In Eu2 Eu1 90.958(10) 7_566 5_655
In Eu2 Eu1 89.042(10) 3_545 5_655
In Eu2 Eu1 90.958(10) 3_545 1_455
In Eu2 Eu1 90.958(10) 7_565 5_655
In Eu2 Eu1 89.042(10) 7_566 1_455
In Eu2 Eu1 90.958(10) 3_544 1_455
In Eu2 In 104.359(12) 3_545 7_566
In Eu2 In 75.641(11) 7_565 7_566
In Eu2 In 104.359(12) 7_565 3_544
In Eu2 In 75.641(11) 3_545 3_544
In Eu2 In 180.000(13) 3_544 7_566
In Eu2 In 180.000(16) 7_565 3_545
As2 Eu2 Eu1 128.446(11) 3_544 1_455
As2 Eu2 Eu1 51.554(11) 3_545 5_655
As2 Eu2 Eu1 128.446(11) 7_566 5_655
As2 Eu2 Eu1 51.554(11) 3_544 5_655
As2 Eu2 Eu1 51.554(11) 7_566 1_455
As2 Eu2 Eu1 128.446(11) 3_545 1_455
As2 Eu2 Eu1 51.554(11) 7_565 1_455
As2 Eu2 Eu1 128.446(11) 7_565 5_655
As2 Eu2 In 78.105(15) 3_544 7_565
As2 Eu2 In 133.301(15) 7_565 3_545
As2 Eu2 In 78.105(15) 7_566 3_545
As2 Eu2 In 46.699(15) 7_566 7_566
As2 Eu2 In 46.699(15) 3_545 3_545
As2 Eu2 In 101.895(14) 7_565 7_566
As2 Eu2 In 133.301(15) 3_544 7_566
As2 Eu2 In 78.105(14) 7_565 3_544
As2 Eu2 In 133.301(15) 7_566 3_544
As2 Eu2 In 46.699(15) 3_544 3_544
As2 Eu2 In 133.301(15) 3_545 7_565
As2 Eu2 In 78.105(14) 3_545 7_566
As2 Eu2 In 101.895(15) 3_544 3_545
As2 Eu2 In 101.895(15) 7_566 7_565
As2 Eu2 In 46.699(15) 7_565 7_565
As2 Eu2 In 101.895(14) 3_545 3_544
As2 Eu2 As2 86.678(19) 7_565 3_544
As2 Eu2 As2 180.0 7_566 3_544
As2 Eu2 As2 93.322(19) 3_545 3_544
As2 Eu2 As2 86.678(19) 3_545 7_566
As2 Eu2 As2 180.00(2) 7_565 3_545
As2 Eu2 As2 93.322(19) 7_565 7_566
As2 Eu2 As1 87.367(16) 3_544 5
As2 Eu2 As1 92.633(16) 3_544 .
As2 Eu2 As1 87.367(16) 7_565 .
As2 Eu2 As1 87.367(16) 3_545 5
As2 Eu2 As1 87.367(16) 7_566 .
As2 Eu2 As1 92.633(16) 7_566 5
As2 Eu2 As1 92.633(16) 7_565 5
As2 Eu2 As1 92.633(16) 3_545 .
As1 Eu2 Eu1 61.116(14) 5 5_655
As1 Eu2 Eu1 118.884(14) . 5_655
As1 Eu2 Eu1 61.116(14) . 1_455
As1 Eu2 Eu1 118.884(14) 5 1_455
As1 Eu2 In 133.113(9) . 7_566
As1 Eu2 In 46.887(9) 5 7_565
As1 Eu2 In 133.113(9) 5 3_544
As1 Eu2 In 133.113(9) . 7_565
As1 Eu2 In 133.113(9) 5 3_545
As1 Eu2 In 46.887(9) 5 7_566
As1 Eu2 In 46.887(9) . 3_544
As1 Eu2 In 46.887(9) . 3_545
As1 Eu2 As1 180.0 5 .
Eu2 Eu1 Eu1 137.200(9) 1_655 7_566
Eu2 Eu1 Eu1 137.200(9) 1_655 7_565
Eu1 Eu1 Eu1 60.067(8) 7_565 7_566
In Eu1 Eu2 132.339(13) 5_665 1_655
In Eu1 Eu2 84.735(11) 3_544 1_655
In Eu1 Eu2 84.735(10) 3_545 1_655
In Eu1 Eu1 53.357(9) 3_544 7_565
In Eu1 Eu1 81.110(12) 5_665 7_566
In Eu1 Eu1 89.737(11) 3_545 7_565
In Eu1 Eu1 53.357(9) 3_545 7_566
In Eu1 Eu1 89.737(11) 3_544 7_566
In Eu1 Eu1 81.110(12) 5_665 7_565
In Eu1 In 130.833(10) 5_665 3_544
In Eu1 In 72.545(12) 3_544 3_545
In Eu1 In 130.833(10) 5_665 3_545
As2 Eu1 Eu2 50.662(12) 7_666 1_655
As2 Eu1 Eu2 50.662(12) 7_665 1_655
As2 Eu1 Eu1 88.498(13) 7_665 7_565
As2 Eu1 Eu1 133.849(15) 7_666 7_565
As2 Eu1 Eu1 133.849(15) 7_665 7_566
As2 Eu1 Eu1 88.498(13) 7_666 7_566
As2 Eu1 In 97.871(15) 7_666 3_544
As2 Eu1 In 129.719(12) 7_666 5_665
As2 Eu1 In 129.719(12) 7_665 5_665
As2 Eu1 In 44.528(15) 7_665 3_544
As2 Eu1 In 44.528(15) 7_666 3_545
As2 Eu1 In 97.871(16) 7_665 3_545
As2 Eu1 As2 91.82(2) 7_665 7_666
As2 Eu1 As1 171.89(2) 7_665 7_666
As2 Eu1 As1 88.872(17) 7_665 .
As2 Eu1 As1 79.760(16) 7_666 1_655
As2 Eu1 As1 79.760(16) 7_665 1_655
As2 Eu1 As1 171.89(2) 7_666 7_665
As2 Eu1 As1 88.524(16) 7_666 7_666
As2 Eu1 As1 88.872(17) 7_666 .
As2 Eu1 As1 88.524(16) 7_665 7_665
As1 Eu1 Eu2 124.969(13) 7_665 1_655
As1 Eu1 Eu2 112.732(16) . 1_655
As1 Eu1 Eu2 50.845(12) 1_655 1_655
As1 Eu1 Eu2 124.969(13) 7_666 1_655
As1 Eu1 Eu1 145.045(8) 1_655 7_565
As1 Eu1 Eu1 44.982(10) . 7_566
As1 Eu1 Eu1 44.982(10) . 7_565
As1 Eu1 Eu1 54.257(14) 7_666 7_566
As1 Eu1 Eu1 97.105(16) 7_665 7_566
As1 Eu1 Eu1 54.257(14) 7_665 7_565
As1 Eu1 Eu1 145.045(9) 1_655 7_566
As1 Eu1 Eu1 97.105(16) 7_666 7_565
As1 Eu1 In 143.385(17) 7_666 3_544
As1 Eu1 In 114.929(17) . 5_665
As1 Eu1 In 124.275(13) 1_655 3_544
As1 Eu1 In 45.308(10) . 3_545
As1 Eu1 In 46.201(11) 7_666 5_665
As1 Eu1 In 88.049(14) 7_665 3_544
As1 Eu1 In 124.275(13) 1_655 3_545
As1 Eu1 In 46.201(11) 7_665 5_665
As1 Eu1 In 81.494(15) 1_655 5_665
As1 Eu1 In 45.308(10) . 3_544
As1 Eu1 In 143.385(17) 7_665 3_545
As1 Eu1 In 88.049(13) 7_666 3_545
As1 Eu1 As1 163.58(3) . 1_655
As1 Eu1 As1 92.335(18) 7_666 1_655
As1 Eu1 As1 99.236(17) 7_666 .
As1 Eu1 As1 92.335(18) 7_665 1_655
As1 Eu1 As1 90.00(2) 7_666 7_665
As1 Eu1 As1 99.236(17) 7_665 .
Eu2 In Eu2 75.642(12) 3 3_554
Eu2 In Eu1 100.888(11) 3_554 5_665
Eu2 In Eu1 100.888(11) 3 5_665
Eu2 In Eu1 105.561(8) 3 3
Eu2 In Eu1 173.626(14) 3 3_554
Eu2 In Eu1 105.561(8) 3_554 3_554
Eu2 In Eu1 173.626(14) 3_554 3
Eu1 In Eu1 72.748(9) 5_665 3_554
Eu1 In Eu1 72.748(9) 5_665 3
Eu1 In Eu1 72.544(12) 3_554 3
As2 In Eu2 55.496(11) . 3_554
As2 In Eu2 55.496(11) . 3
As2 In Eu2 129.660(14) 5_565 3
As2 In Eu2 129.660(14) 5_565 3_554
As2 In Eu1 130.438(14) . 3
As2 In Eu1 130.438(14) . 3_554
As2 In Eu1 148.02(2) . 5_665
As2 In Eu1 54.452(14) 5_565 3
As2 In Eu1 54.452(13) 5_565 3_554
As2 In Eu1 112.27(2) 5_565 5_665
As2 In As2 99.71(2) 5_565 .
As2 In As1 111.550(19) 5_565 3_554
As2 In As1 113.084(19) . 3_554
As2 In As1 113.084(19) . 3
As2 In As1 111.550(19) 5_565 3
As1 In Eu2 58.970(16) 3 3
As1 In Eu2 118.39(2) 3_554 3
As1 In Eu2 58.970(16) 3_554 3_554
As1 In Eu2 118.39(2) 3 3_554
As1 In Eu1 58.548(16) 3 3
As1 In Eu1 55.564(15) 3 5_665
As1 In Eu1 115.74(2) 3_554 3
As1 In Eu1 115.74(2) 3 3_554
As1 In Eu1 55.564(15) 3_554 5_665
As1 In Eu1 58.548(16) 3_554 3_554
As1 In As1 107.80(3) 3 3_554
Eu2 As2 Eu2 93.32(2) 3 3_554
Eu2 As2 Eu1 77.784(10) 3_554 7_565
Eu2 As2 Eu1 146.42(2) 3 7_565
Eu2 As2 Eu1 146.42(2) 3_554 7_566
Eu2 As2 Eu1 77.784(10) 3 7_566
Eu1 As2 Eu1 91.82(2) 7_565 7_566
In As2 Eu2 127.445(14) 5_565 3_554
In As2 Eu2 77.805(16) . 3
In As2 Eu2 127.445(14) 5_565 3
In As2 Eu2 77.805(16) . 3_554
In As2 Eu1 129.943(14) . 7_566
In As2 Eu1 81.021(17) 5_565 7_565
In As2 Eu1 81.021(17) 5_565 7_566
In As2 Eu1 129.943(14) . 7_565
In As2 In 80.29(2) 5_565 .
Eu2 As1 Eu1 68.039(14) . 1_455
Eu2 As1 Eu1 128.38(2) . .
Eu1 As1 Eu2 125.761(15) 7_566 .
Eu1 As1 Eu2 125.761(15) 7_565 .
Eu1 As1 Eu1 90.00(2) 7_566 7_565
Eu1 As1 Eu1 87.085(16) 7_565 .
Eu1 As1 Eu1 163.58(3) . 1_455
Eu1 As1 Eu1 81.337(15) 7_565 1_455
Eu1 As1 Eu1 81.337(15) 7_566 1_455
Eu1 As1 Eu1 87.085(16) 7_566 .
In As1 Eu2 74.142(18) 3_545 .
In As1 Eu2 74.142(18) 3_544 .
In As1 Eu1 112.452(18) 3_544 1_455
In As1 Eu1 78.234(13) 3_544 7_565
In As1 Eu1 78.234(13) 3_545 7_566
In As1 Eu1 76.144(17) 3_544 .
In As1 Eu1 159.86(3) 3_544 7_566
In As1 Eu1 76.144(17) 3_545 .
In As1 Eu1 159.86(3) 3_545 7_565
In As1 Eu1 112.452(18) 3_545 1_455
In As1 In 107.80(3) 3_544 3_545

loop_
_geom_bond_atom_site_label_1
_geom_bond_atom_site_label_2
_geom_bond_distance
_geom_bond_site_symmetry_2
Eu2 Eu1 3.8339(4) 1_455
Eu2 Eu1 3.8339(4) 5_655
Eu2 In 3.5985(4) 3_545
Eu2 In 3.5985(4) 3_544
Eu2 In 3.5985(4) 7_565
Eu2 In 3.5985(4) 7_566
Eu2 As2 3.0339(5) 7_566
Eu2 As2 3.0339(5) 3_544
Eu2 As2 3.0339(5) 3_545
Eu2 As2 3.0339(5) 7_565
Eu2 As1 3.2056(8) 5
Eu2 As1 3.2056(8) .
Eu1 Eu1 4.4087(4) 7_565
Eu1 Eu1 4.4087(4) 7_566
Eu1 In 3.7297(5) 3_544
Eu1 In 3.7041(6) 5_665
Eu1 In 3.7297(5) 3_545
Eu1 As2 3.0723(6) 7_666
Eu1 As2 3.0723(6) 7_665
Eu1 As1 3.6196(8) 1_655
Eu1 As1 3.2771(8) .
Eu1 As1 3.1206(6) 7_666
Eu1 As1 3.1206(6) 7_665
In As2 2.6480(8) 5_565
In As2 2.6793(8) .
In As1 2.7309(5) 3
In As1 2.7309(5) 3_554
